data_4074021
loop_
_publ_author_name
'Baksi, Suparna'
'Acharyya, Rama'
'Basuli, Falguni'
'Peng, Shie-Ming'
'Lee, Gene-Hsiang'
'Nethaji, Munirathinam'
'Bhattacharya, Samaresh'

_publ_section_title
;
 Rhodium-Mediated C--C Bond Activation of
 2-(2&#x2032;,6&#x2032;-Dialkylarylazo)-4-methylphenols. Elimination and
 Migration of Alkyl Groups
;
_journal_issue 26
_journal_name_full Organometallics
_journal_page_first 6596
_journal_paper_doi 10.1021/om700826t
_journal_volume 26
_journal_year 2007
_chemical_formula_sum 'C55 H52 Cl N2 O P2 Rh'
_chemical_formula_weight 957.29
_chemical_name_systematic
;

 ?

;
_space_group_IT_number 14
_symmetry_space_group_name_Hall '-P 2ybc'
_symmetry_space_group_name_H-M 'P 1 21/c 1'
_atom_sites_solution_hydrogens geom
_atom_sites_solution_primary direct
_atom_sites_solution_secondary difmap
_audit_creation_method SHELXL-97
_cell_angle_alpha 90.00
_cell_angle_beta 100.139(7)
_cell_angle_gamma 90.00
_cell_formula_units_Z 4
_cell_length_a 15.887(5)
_cell_length_b 12.016(4)
_cell_length_c 25.410(9)
_cell_measurement_temperature 293(2)
_cell_volume 4775(3)
_computing_structure_refinement 'SHELXL-97 (Sheldrick, 1997)'
_diffrn_ambient_temperature 293(2)
_diffrn_measured_fraction_theta_full 0.997
_diffrn_measured_fraction_theta_max 0.997
_diffrn_radiation_monochromator graphite
_diffrn_radiation_source 'fine-focus sealed tube'
_diffrn_radiation_type MoK\a
_diffrn_radiation_wavelength 0.71073
_diffrn_reflns_av_R_equivalents 0.1766
_diffrn_reflns_av_sigmaI/netI 0.1926
_diffrn_reflns_limit_h_max 17
_diffrn_reflns_limit_h_min -19
_diffrn_reflns_limit_k_max 14
_diffrn_reflns_limit_k_min -14
_diffrn_reflns_limit_l_max 31
_diffrn_reflns_limit_l_min -31
_diffrn_reflns_number 37548
_diffrn_reflns_theta_full 26.37
_diffrn_reflns_theta_max 26.37
_diffrn_reflns_theta_min 1.88
_exptl_absorpt_coefficient_mu 0.521
_exptl_absorpt_correction_T_max 0.9231
_exptl_absorpt_correction_T_min 0.7267
_exptl_crystal_density_diffrn 1.332
_exptl_crystal_density_method 'not measured'
_exptl_crystal_F_000 1984
_exptl_crystal_size_max 0.65
_exptl_crystal_size_mid 0.22
_exptl_crystal_size_min 0.16
_refine_diff_density_max 1.397
_refine_diff_density_min -0.490
_refine_diff_density_rms 0.090
_refine_ls_extinction_method none
_refine_ls_goodness_of_fit_ref 0.885
_refine_ls_hydrogen_treatment mixed
_refine_ls_matrix_type full
_refine_ls_number_parameters 564
_refine_ls_number_reflns 9721
_refine_ls_number_restraints 0
_refine_ls_restrained_S_all 0.885
_refine_ls_R_factor_all 0.2075
_refine_ls_R_factor_gt 0.0750
_refine_ls_shift/su_max 0.001
_refine_ls_shift/su_mean 0.000
_refine_ls_structure_factor_coef Fsqd
_refine_ls_weighting_details 'calc w=1/[\s^2^(Fo^2^)+(0.1000P)^2^+0.0000P] where P=(Fo^2^+2Fc^2^)/3'
_refine_ls_weighting_scheme calc
_refine_ls_wR_factor_gt 0.1541
_refine_ls_wR_factor_ref 0.2113
_reflns_number_gt 4197
_reflns_number_total 9721
_reflns_threshold_expression >2sigma(I)
_cod_data_source_file om700826t-file003.cif
_cod_data_source_block sbn_m
_cod_database_code 4074021

loop_
_symmetry_equiv_pos_as_xyz
'x, y, z'
'-x, y+1/2, -z+1/2'
'-x, -y, -z'
'x, -y-1/2, z-1/2'

loop_
_atom_site_label
_atom_site_type_symbol
_atom_site_fract_x
_atom_site_fract_y
_atom_site_fract_z
_atom_site_U_iso_or_equiv
_atom_site_adp_type
_atom_site_occupancy
_atom_site_symmetry_multiplicity
_atom_site_calc_flag
_atom_site_refinement_flags
C1 C 0.8273(7) 0.5006(6) 0.4585(3) 0.062(2) Uani 1 1 d .
C2 C 0.8460(7) 0.5134(7) 0.5154(4) 0.081(3) Uani 1 1 d .
H2 H 0.9021 0.5151 0.5336 0.098 Uiso 1 1 calc R
C3 C 0.7794(10) 0.5232(8) 0.5418(4) 0.107(4) Uani 1 1 d .
H3 H 0.7927 0.5323 0.5786 0.128 Uiso 1 1 calc R
C4 C 0.6925(9) 0.5209(9) 0.5190(5) 0.106(4) Uani 1 1 d .
C5 C 0.6218(9) 0.5360(11) 0.5527(5) 0.172(6) Uani 1 1 d .
H5A H 0.6003 0.6107 0.5487 0.258 Uiso 1 1 calc R
H5B H 0.6449 0.5222 0.5896 0.258 Uiso 1 1 calc R
H5C H 0.5762 0.4846 0.5408 0.258 Uiso 1 1 calc R
C6 C 0.6735(7) 0.5083(7) 0.4647(4) 0.085(3) Uani 1 1 d .
H6 H 0.6169 0.5061 0.4474 0.103 Uiso 1 1 calc R
C7 C 0.7404(6) 0.4987(6) 0.4355(3) 0.061(2) Uani 1 1 d .
C8 C 0.6554(5) 0.4572(6) 0.2985(3) 0.055(2) Uani 1 1 d .
C9 C 0.5787(5) 0.4578(7) 0.2616(3) 0.065(2) Uani 1 1 d .
C10 C 0.4912(6) 0.4809(10) 0.2755(4) 0.095(3) Uani 1 1 d .
H10 H 0.4564 0.4678 0.2402 0.114 Uiso 1 1 calc R
C11 C 0.4584(7) 0.3923(9) 0.3044(5) 0.123(4) Uani 1 1 d .
H11A H 0.4950 0.3825 0.3384 0.184 Uiso 1 1 calc R
H11B H 0.4565 0.3246 0.2842 0.184 Uiso 1 1 calc R
H11C H 0.4018 0.4110 0.3099 0.184 Uiso 1 1 calc R
C12 C 0.4686(8) 0.5925(10) 0.2824(7) 0.193(8) Uani 1 1 d .
H12A H 0.4088 0.5969 0.2838 0.290 Uiso 1 1 calc R
H12B H 0.4805 0.6361 0.2529 0.290 Uiso 1 1 calc R
H12C H 0.5012 0.6207 0.3151 0.290 Uiso 1 1 calc R
C13 C 0.5868(5) 0.4388(7) 0.2094(4) 0.073(3) Uani 1 1 d .
H13 H 0.5374 0.4385 0.1835 0.088 Uiso 1 1 calc R
C14 C 0.6639(6) 0.4202(6) 0.1933(3) 0.062(2) Uani 1 1 d .
C15 C 0.6667(7) 0.3999(10) 0.1368(4) 0.104(3) Uani 1 1 d .
H15 H 0.7244 0.4192 0.1313 0.125 Uiso 1 1 calc R
C16 C 0.6034(8) 0.4677(11) 0.0953(5) 0.163(6) Uani 1 1 d .
H16A H 0.5458 0.4458 0.0970 0.244 Uiso 1 1 calc R
H16B H 0.6149 0.4535 0.0601 0.244 Uiso 1 1 calc R
H16C H 0.6104 0.5456 0.1032 0.244 Uiso 1 1 calc R
C17 C 0.6555(10) 0.2727(11) 0.1262(5) 0.186(7) Uani 1 1 d .
H17A H 0.7012 0.2332 0.1483 0.278 Uiso 1 1 calc R
H17B H 0.6567 0.2575 0.0893 0.278 Uiso 1 1 calc R
H17C H 0.6017 0.2488 0.1347 0.278 Uiso 1 1 calc R
C18 C 0.7399(5) 0.4215(6) 0.2307(3) 0.056(2) Uani 1 1 d .
H18 H 0.7920 0.4094 0.2198 0.068 Uiso 1 1 calc R
C19 C 0.7368(5) 0.4409(5) 0.2842(3) 0.0502(19) Uani 1 1 d .
C20 C 0.9419(4) 0.7151(5) 0.3456(3) 0.0441(18) Uani 1 1 d .
C21 C 1.0750(5) 0.7286(7) 0.4068(3) 0.064(2) Uani 1 1 d .
H21 H 1.1117 0.7031 0.4370 0.077 Uiso 1 1 calc R
C22 C 0.9982(5) 0.6760(6) 0.3895(3) 0.055(2) Uani 1 1 d .
H22 H 0.9840 0.6133 0.4075 0.066 Uiso 1 1 calc R
C23 C 1.0971(5) 0.8199(7) 0.3789(4) 0.070(2) Uani 1 1 d .
H23 H 1.1497 0.8544 0.3896 0.084 Uiso 1 1 calc R
C24 C 1.0424(5) 0.8593(6) 0.3358(4) 0.064(2) Uani 1 1 d .
H24 H 1.0578 0.9209 0.3176 0.077 Uiso 1 1 calc R
C25 C 0.9638(5) 0.8091(6) 0.3187(3) 0.057(2) Uani 1 1 d .
H25 H 0.9262 0.8377 0.2897 0.068 Uiso 1 1 calc R
C26 C 0.7679(5) 0.7407(6) 0.3546(3) 0.0492(19) Uani 1 1 d .
C27 C 0.7994(5) 0.8222(6) 0.3918(3) 0.061(2) Uani 1 1 d .
H27 H 0.8581 0.8328 0.4009 0.073 Uiso 1 1 calc R
C28 C 0.7455(6) 0.8873(7) 0.4154(4) 0.077(3) Uani 1 1 d .
H28 H 0.7684 0.9405 0.4405 0.093 Uiso 1 1 calc R
C29 C 0.6597(6) 0.8755(7) 0.4030(4) 0.074(3) Uani 1 1 d .
H29 H 0.6237 0.9211 0.4186 0.089 Uiso 1 1 calc R
C30 C 0.6264(5) 0.7945(7) 0.3665(4) 0.073(2) Uani 1 1 d .
H30 H 0.5675 0.7846 0.3581 0.088 Uiso 1 1 calc R
C31 C 0.6793(5) 0.7287(6) 0.3426(3) 0.065(2) Uani 1 1 d .
H31 H 0.6556 0.6751 0.3180 0.078 Uiso 1 1 calc R
C32 C 0.8165(5) 0.6734(5) 0.2529(3) 0.0485(19) Uani 1 1 d .
C33 C 0.7388(5) 0.7083(6) 0.2247(3) 0.065(2) Uani 1 1 d .
H33 H 0.6942 0.7234 0.2430 0.078 Uiso 1 1 calc R
C34 C 0.7259(6) 0.7211(7) 0.1701(4) 0.084(3) Uani 1 1 d .
H34 H 0.6728 0.7433 0.1516 0.101 Uiso 1 1 calc R
C35 C 0.7924(8) 0.7009(8) 0.1428(4) 0.094(3) Uani 1 1 d .
H35 H 0.7841 0.7110 0.1060 0.112 Uiso 1 1 calc R
C36 C 0.8698(7) 0.6663(7) 0.1696(4) 0.082(3) Uani 1 1 d .
H36 H 0.9143 0.6522 0.1512 0.098 Uiso 1 1 calc R
C37 C 0.8818(5) 0.6524(6) 0.2242(3) 0.066(2) Uani 1 1 d .
H37 H 0.9347 0.6285 0.2424 0.080 Uiso 1 1 calc R
C38 C 0.8154(4) 0.1752(5) 0.3039(3) 0.0479(18) Uani 1 1 d .
C39 C 0.8657(5) 0.1903(6) 0.2652(3) 0.060(2) Uani 1 1 d .
H39 H 0.8997 0.2535 0.2662 0.073 Uiso 1 1 calc R
C40 C 0.8660(5) 0.1128(7) 0.2253(3) 0.068(2) Uani 1 1 d .
H40 H 0.9003 0.1240 0.1996 0.081 Uiso 1 1 calc R
C41 C 0.8160(6) 0.0191(7) 0.2230(3) 0.069(2) Uani 1 1 d .
H41 H 0.8162 -0.0325 0.1958 0.083 Uiso 1 1 calc R
C42 C 0.7662(6) 0.0014(6) 0.2606(4) 0.070(3) Uani 1 1 d .
H42 H 0.7331 -0.0627 0.2592 0.084 Uiso 1 1 calc R
C43 C 0.7646(5) 0.0796(6) 0.3014(3) 0.062(2) Uani 1 1 d .
H43 H 0.7298 0.0679 0.3268 0.074 Uiso 1 1 calc R
C44 C 0.9255(5) 0.2092(6) 0.4021(3) 0.0489(19) Uani 1 1 d .
C45 C 0.9370(5) 0.0939(6) 0.4043(3) 0.061(2) Uani 1 1 d .
H45 H 0.8969 0.0485 0.3834 0.073 Uiso 1 1 calc R
C46 C 1.0056(6) 0.0465(7) 0.4362(3) 0.071(2) Uani 1 1 d .
H46 H 1.0118 -0.0304 0.4374 0.085 Uiso 1 1 calc R
C47 C 1.0648(6) 0.1128(8) 0.4661(4) 0.079(3) Uani 1 1 d .
H47 H 1.1117 0.0806 0.4878 0.095 Uiso 1 1 calc R
C48 C 1.0566(6) 0.2254(8) 0.4649(4) 0.087(3) Uani 1 1 d .
H48 H 1.0977 0.2698 0.4854 0.104 Uiso 1 1 calc R
C49 C 0.9863(6) 0.2739(7) 0.4327(3) 0.075(3) Uani 1 1 d .
H49 H 0.9806 0.3509 0.4319 0.090 Uiso 1 1 calc R
C50 C 0.7472(5) 0.2255(5) 0.3991(3) 0.054(2) Uani 1 1 d .
C51 C 0.7656(6) 0.2061(7) 0.4538(3) 0.078(3) Uani 1 1 d .
H51 H 0.8221 0.2094 0.4713 0.094 Uiso 1 1 calc R
C52 C 0.7030(9) 0.1826(9) 0.4822(5) 0.115(4) Uani 1 1 d .
H52 H 0.7171 0.1694 0.5187 0.138 Uiso 1 1 calc R
C53 C 0.6191(9) 0.1781(9) 0.4572(5) 0.105(4) Uani 1 1 d .
H53 H 0.5769 0.1615 0.4771 0.126 Uiso 1 1 calc R
C54 C 0.5969(6) 0.1971(7) 0.4045(5) 0.089(3) Uani 1 1 d .
H54 H 0.5399 0.1942 0.3879 0.107 Uiso 1 1 calc R
C55 C 0.6613(6) 0.2216(6) 0.3748(4) 0.072(2) Uani 1 1 d .
H55 H 0.6464 0.2354 0.3384 0.087 Uiso 1 1 calc R
Cl1 Cl 0.95738(13) 0.43826(14) 0.31330(8) 0.0607(6) Uani 1 1 d .
N1 N 0.7264(4) 0.4809(4) 0.3800(3) 0.0534(16) Uani 1 1 d .
N2 N 0.6509(4) 0.4779(5) 0.3523(3) 0.0568(17) Uani 1 1 d .
O1 O 0.8880(4) 0.4922(4) 0.4309(2) 0.0632(15) Uani 1 1 d .
P1 P 0.83802(12) 0.64988(14) 0.32497(8) 0.0461(5) Uani 1 1 d .
P2 P 0.82933(13) 0.26642(15) 0.36201(8) 0.0503(5) Uani 1 1 d .
Rh1 Rh 0.82887(4) 0.46039(4) 0.34815(2) 0.0472(2) Uani 1 1 d .

loop_
_atom_site_aniso_label
_atom_site_aniso_U_11
_atom_site_aniso_U_22
_atom_site_aniso_U_33
_atom_site_aniso_U_23
_atom_site_aniso_U_13
_atom_site_aniso_U_12
C1 0.100(8) 0.033(4) 0.052(6) -0.004(4) 0.009(6) -0.014(5)
C2 0.121(9) 0.063(6) 0.061(6) -0.009(5) 0.017(6) -0.016(6)
C3 0.182(14) 0.077(7) 0.059(7) -0.018(5) 0.015(9) -0.027(8)
C4 0.136(11) 0.102(8) 0.084(9) -0.027(7) 0.032(8) -0.007(8)
C5 0.187(15) 0.230(16) 0.123(11) -0.057(10) 0.094(11) -0.010(12)
C6 0.107(8) 0.080(7) 0.072(7) -0.021(5) 0.025(6) -0.004(6)
C7 0.084(7) 0.048(5) 0.058(6) -0.006(4) 0.027(5) -0.015(5)
C8 0.065(6) 0.042(4) 0.062(5) -0.008(4) 0.019(5) -0.013(4)
C9 0.051(6) 0.079(6) 0.064(6) -0.002(5) 0.014(5) -0.009(5)
C10 0.040(6) 0.135(10) 0.116(8) 0.019(7) 0.028(5) -0.006(6)
C11 0.084(8) 0.126(10) 0.165(11) 0.006(8) 0.040(8) -0.017(7)
C12 0.105(11) 0.096(9) 0.39(3) -0.026(13) 0.083(13) 0.027(8)
C13 0.037(5) 0.086(7) 0.094(8) -0.002(5) 0.006(5) -0.014(5)
C14 0.068(6) 0.069(5) 0.045(5) -0.011(4) 0.003(5) -0.018(5)
C15 0.086(8) 0.129(10) 0.098(9) -0.020(7) 0.020(7) -0.003(7)
C16 0.136(12) 0.244(17) 0.101(10) 0.000(10) 0.000(9) 0.073(11)
C17 0.32(2) 0.123(11) 0.132(11) -0.048(9) 0.105(12) -0.010(12)
C18 0.046(5) 0.066(5) 0.058(5) -0.010(4) 0.015(4) -0.014(4)
C19 0.047(5) 0.044(5) 0.062(5) -0.002(4) 0.019(4) -0.015(4)
C20 0.036(4) 0.037(4) 0.058(5) -0.008(3) 0.003(4) -0.006(3)
C21 0.047(5) 0.066(6) 0.075(6) 0.001(5) -0.005(4) -0.006(4)
C22 0.046(5) 0.044(4) 0.072(5) -0.011(4) 0.004(4) -0.003(4)
C23 0.053(6) 0.068(6) 0.085(7) -0.023(5) 0.003(5) -0.014(5)
C24 0.062(6) 0.043(5) 0.091(7) -0.012(4) 0.028(5) -0.017(4)
C25 0.060(6) 0.041(4) 0.073(6) -0.004(4) 0.020(4) -0.002(4)
C26 0.056(6) 0.043(4) 0.050(5) 0.009(4) 0.010(4) -0.002(4)
C27 0.048(5) 0.069(5) 0.068(5) -0.007(5) 0.017(4) -0.002(4)
C28 0.060(7) 0.079(6) 0.094(7) -0.024(5) 0.014(5) 0.008(5)
C29 0.057(6) 0.080(7) 0.090(7) -0.021(5) 0.025(5) 0.021(5)
C30 0.046(5) 0.069(6) 0.104(7) -0.009(5) 0.011(5) 0.003(5)
C31 0.058(6) 0.050(5) 0.087(6) -0.008(4) 0.016(5) -0.001(4)
C32 0.053(5) 0.036(4) 0.057(5) 0.002(3) 0.013(4) 0.000(4)
C33 0.069(6) 0.071(6) 0.053(5) 0.006(4) 0.004(5) 0.010(5)
C34 0.088(8) 0.088(7) 0.070(7) 0.003(5) -0.003(6) 0.017(6)
C35 0.131(10) 0.089(7) 0.060(6) 0.016(5) 0.013(7) 0.012(7)
C36 0.097(8) 0.090(7) 0.063(7) 0.006(5) 0.028(6) 0.010(6)
C37 0.070(6) 0.067(6) 0.064(6) 0.009(4) 0.015(5) 0.005(5)
C38 0.047(5) 0.040(4) 0.055(5) -0.012(4) 0.005(4) -0.003(4)
C39 0.074(6) 0.048(5) 0.067(5) -0.003(4) 0.033(5) -0.011(4)
C40 0.082(7) 0.063(6) 0.062(6) -0.005(5) 0.025(5) 0.006(5)
C41 0.097(7) 0.050(5) 0.059(6) -0.016(4) 0.009(5) -0.003(5)
C42 0.089(7) 0.040(5) 0.073(6) -0.012(4) -0.004(5) -0.017(4)
C43 0.064(6) 0.054(5) 0.069(6) -0.005(4) 0.014(4) -0.012(4)
C44 0.057(5) 0.044(5) 0.044(4) 0.001(3) 0.003(4) -0.011(4)
C45 0.072(6) 0.049(5) 0.061(5) 0.000(4) 0.007(5) -0.008(4)
C46 0.090(7) 0.056(5) 0.068(6) 0.014(5) 0.015(5) 0.002(6)
C47 0.076(7) 0.084(7) 0.075(7) 0.022(5) 0.009(5) 0.002(6)
C48 0.085(7) 0.070(7) 0.097(7) 0.011(5) -0.009(6) -0.022(6)
C49 0.084(7) 0.054(5) 0.078(6) 0.013(5) -0.008(5) 0.001(5)
C50 0.074(6) 0.029(4) 0.065(6) -0.003(4) 0.027(5) -0.012(4)
C51 0.099(8) 0.076(6) 0.063(6) 0.002(5) 0.027(6) -0.016(5)
C52 0.132(11) 0.131(10) 0.098(9) 0.002(7) 0.066(9) -0.031(9)
C53 0.115(10) 0.096(8) 0.123(11) 0.013(7) 0.072(9) -0.013(8)
C54 0.076(7) 0.086(7) 0.116(9) 0.016(6) 0.046(7) -0.017(6)
C55 0.085(7) 0.048(5) 0.087(7) 0.006(5) 0.025(6) -0.012(5)
Cl1 0.0584(13) 0.0454(11) 0.0805(15) -0.0016(9) 0.0182(11) -0.0050(9)
N1 0.068(5) 0.041(4) 0.053(4) 0.002(3) 0.015(4) -0.008(3)
N2 0.057(5) 0.057(4) 0.060(4) -0.006(3) 0.019(4) -0.007(3)
O1 0.073(4) 0.056(3) 0.057(4) -0.002(3) 0.002(3) -0.016(3)
P1 0.0481(13) 0.0362(11) 0.0532(12) 0.0024(9) 0.0071(10) -0.0031(9)
P2 0.0594(14) 0.0382(11) 0.0547(13) -0.0009(9) 0.0139(11) -0.0083(10)
Rh1 0.0508(4) 0.0406(3) 0.0504(4) -0.0016(3) 0.0094(3) -0.0079(3)

loop_
_atom_type_symbol
_atom_type_description
_atom_type_scat_dispersion_real
_atom_type_scat_dispersion_imag
_atom_type_scat_source
C C 0.0033 0.0016 'International Tables Vol C Tables 4.2.6.8 and 6.1.1.4'
H H 0.0000 0.0000 'International Tables Vol C Tables 4.2.6.8 and 6.1.1.4'
N N 0.0061 0.0033 'International Tables Vol C Tables 4.2.6.8 and 6.1.1.4'
O O 0.0106 0.0060 'International Tables Vol C Tables 4.2.6.8 and 6.1.1.4'
P P 0.1023 0.0942 'International Tables Vol C Tables 4.2.6.8 and 6.1.1.4'
Cl Cl 0.1484 0.1585 'International Tables Vol C Tables 4.2.6.8 and 6.1.1.4'
Rh Rh -1.1178 0.9187 'International Tables Vol C Tables 4.2.6.8 and 6.1.1.4'

loop_
_geom_angle_atom_site_label_1
_geom_angle_atom_site_label_2
_geom_angle_atom_site_label_3
_geom_angle
O1 C1 C7 123.1(8)
O1 C1 C2 121.0(9)
C7 C1 C2 116.0(9)
C3 C2 C1 117.9(10)
C3 C2 H2 121.0
C1 C2 H2 121.0
C2 C3 C4 126.3(10)
C2 C3 H3 116.8
C4 C3 H3 116.8
C6 C4 C3 116.5(11)
C6 C4 C5 121.4(12)
C3 C4 C5 122.0(11)
C4 C5 H5A 109.5
C4 C5 H5B 109.5
H5A C5 H5B 109.5
C4 C5 H5C 109.5
H5A C5 H5C 109.5
H5B C5 H5C 109.5
C4 C6 C7 119.3(10)
C4 C6 H6 120.4
C7 C6 H6 120.4
C1 C7 N1 113.1(8)
C1 C7 C6 124.0(9)
N1 C7 C6 122.8(9)
C9 C8 N2 117.5(7)
C9 C8 C19 123.7(7)
N2 C8 C19 118.7(7)
C13 C9 C8 115.3(8)
C13 C9 C10 120.0(8)
C8 C9 C10 124.7(8)
C12 C10 C11 121.1(10)
C12 C10 C9 117.9(9)
C11 C10 C9 114.3(9)
C12 C10 H10 98.7
C11 C10 H10 98.7
C9 C10 H10 98.7
C10 C11 H11A 109.5
C10 C11 H11B 109.5
H11A C11 H11B 109.5
C10 C11 H11C 109.5
H11A C11 H11C 109.5
H11B C11 H11C 109.5
C10 C12 H12A 109.5
C10 C12 H12B 109.5
H12A C12 H12B 109.5
C10 C12 H12C 109.5
H12A C12 H12C 109.5
H12B C12 H12C 109.5
C9 C13 C14 123.6(8)
C9 C13 H13 118.2
C14 C13 H13 118.2
C13 C14 C18 120.2(7)
C13 C14 C15 120.0(8)
C18 C14 C15 119.8(8)
C14 C15 C16 116.8(9)
C14 C15 C17 108.0(9)
C16 C15 C17 111.0(10)
C14 C15 H15 106.8
C16 C15 H15 106.8
C17 C15 H15 106.8
C15 C16 H16A 109.5
C15 C16 H16B 109.5
H16A C16 H16B 109.5
C15 C16 H16C 109.5
H16A C16 H16C 109.5
H16B C16 H16C 109.5
C15 C17 H17A 109.5
C15 C17 H17B 109.5
H17A C17 H17B 109.5
C15 C17 H17C 109.5
H17A C17 H17C 109.5
H17B C17 H17C 109.5
C19 C18 C14 119.5(7)
C19 C18 H18 120.2
C14 C18 H18 120.2
C18 C19 C8 117.7(7)
C18 C19 Rh1 131.9(6)
C8 C19 Rh1 110.2(5)
C22 C20 C25 119.2(7)
C22 C20 P1 120.7(5)
C25 C20 P1 120.0(6)
C22 C21 C23 119.4(8)
C22 C21 H21 120.3
C23 C21 H21 120.3
C21 C22 C20 120.8(7)
C21 C22 H22 119.6
C20 C22 H22 119.6
C24 C23 C21 120.3(8)
C24 C23 H23 119.8
C21 C23 H23 119.8
C23 C24 C25 121.0(8)
C23 C24 H24 119.5
C25 C24 H24 119.5
C24 C25 C20 119.2(7)
C24 C25 H25 120.4
C20 C25 H25 120.4
C27 C26 C31 116.7(7)
C27 C26 P1 122.1(6)
C31 C26 P1 121.1(6)
C28 C27 C26 121.4(8)
C28 C27 H27 119.3
C26 C27 H27 119.3
C29 C28 C27 121.3(8)
C29 C28 H28 119.4
C27 C28 H28 119.4
C28 C29 C30 118.8(8)
C28 C29 H29 120.6
C30 C29 H29 120.6
C31 C30 C29 120.7(8)
C31 C30 H30 119.6
C29 C30 H30 119.6
C30 C31 C26 121.1(8)
C30 C31 H31 119.4
C26 C31 H31 119.4
C33 C32 C37 117.7(7)
C33 C32 P1 124.1(6)
C37 C32 P1 118.2(6)
C34 C33 C32 121.2(8)
C34 C33 H33 119.4
C32 C33 H33 119.4
C33 C34 C35 119.7(9)
C33 C34 H34 120.1
C35 C34 H34 120.1
C36 C35 C34 120.3(9)
C36 C35 H35 119.9
C34 C35 H35 119.9
C35 C36 C37 119.6(9)
C35 C36 H36 120.2
C37 C36 H36 120.2
C36 C37 C32 121.5(8)
C36 C37 H37 119.3
C32 C37 H37 119.3
C39 C38 C43 118.5(7)
C39 C38 P2 119.6(6)
C43 C38 P2 121.1(6)
C40 C39 C38 120.8(7)
C40 C39 H39 119.6
C38 C39 H39 119.6
C41 C40 C39 120.5(8)
C41 C40 H40 119.7
C39 C40 H40 119.7
C42 C41 C40 120.2(8)
C42 C41 H41 119.9
C40 C41 H41 119.9
C41 C42 C43 120.2(8)
C41 C42 H42 119.9
C43 C42 H42 119.9
C38 C43 C42 119.8(8)
C38 C43 H43 120.1
C42 C43 H43 120.1
C49 C44 C45 117.8(7)
C49 C44 P2 122.9(6)
C45 C44 P2 119.3(6)
C46 C45 C44 121.5(8)
C46 C45 H45 119.2
C44 C45 H45 119.2
C47 C46 C45 119.4(8)
C47 C46 H46 120.3
C45 C46 H46 120.3
C46 C47 C48 121.0(9)
C46 C47 H47 119.5
C48 C47 H47 119.5
C47 C48 C49 119.7(9)
C47 C48 H48 120.2
C49 C48 H48 120.2
C44 C49 C48 120.6(8)
C44 C49 H49 119.7
C48 C49 H49 119.7
C51 C50 C55 117.0(7)
C51 C50 P2 121.6(7)
C55 C50 P2 121.2(6)
C52 C51 C50 121.5(10)
C52 C51 H51 119.2
C50 C51 H51 119.2
C51 C52 C53 120.3(11)
C51 C52 H52 119.8
C53 C52 H52 119.8
C54 C53 C52 121.1(11)
C54 C53 H53 119.5
C52 C53 H53 119.5
C53 C54 C55 118.9(10)
C53 C54 H54 120.5
C55 C54 H54 120.5
C50 C55 C54 121.2(9)
C50 C55 H55 119.4
C54 C55 H55 119.4
N2 N1 C7 121.6(7)
N2 N1 Rh1 122.4(5)
C7 N1 Rh1 116.0(6)
N1 N2 C8 109.7(6)
C1 O1 Rh1 107.5(5)
C26 P1 C20 102.3(3)
C26 P1 C32 107.6(3)
C20 P1 C32 102.8(3)
C26 P1 Rh1 114.0(2)
C20 P1 Rh1 115.8(2)
C32 P1 Rh1 113.0(2)
C50 P2 C44 102.6(4)
C50 P2 C38 105.3(3)
C44 P2 C38 101.4(3)
C50 P2 Rh1 111.3(2)
C44 P2 Rh1 116.0(2)
C38 P2 Rh1 118.5(2)
N1 Rh1 C19 78.9(3)
N1 Rh1 O1 80.1(3)
C19 Rh1 O1 159.0(3)
N1 Rh1 P2 92.50(17)
C19 Rh1 P2 89.3(2)
O1 Rh1 P2 92.29(14)
N1 Rh1 P1 94.24(17)
C19 Rh1 P1 88.77(19)
O1 Rh1 P1 92.09(14)
P2 Rh1 P1 172.51(7)
N1 Rh1 Cl1 177.3(2)
C19 Rh1 Cl1 103.7(2)
O1 Rh1 Cl1 97.24(17)
P2 Rh1 Cl1 87.98(7)
P1 Rh1 Cl1 85.44(7)

loop_
_geom_bond_atom_site_label_1
_geom_bond_atom_site_label_2
_geom_bond_distance
C1 O1 1.294(10)
C1 C7 1.401(12)
C1 C2 1.431(11)
C2 C3 1.353(14)
C2 H2 0.9300
C3 C4 1.401(15)
C3 H3 0.9300
C4 C6 1.366(13)
C4 C5 1.538(14)
C5 H5A 0.9600
C5 H5B 0.9600
C5 H5C 0.9600
C6 C7 1.404(11)
C6 H6 0.9300
C7 N1 1.404(9)
C8 C9 1.401(10)
C8 N2 1.404(9)
C8 C19 1.416(10)
C9 C13 1.375(11)
C9 C10 1.518(11)
C10 C12 1.407(13)
C10 C11 1.443(12)
C10 H10 0.9800
C11 H11A 0.9600
C11 H11B 0.9600
C11 H11C 0.9600
C12 H12A 0.9600
C12 H12B 0.9600
C12 H12C 0.9600
C13 C14 1.377(11)
C13 H13 0.9300
C14 C18 1.399(10)
C14 C15 1.464(12)
C15 C16 1.553(13)
C15 C17 1.557(15)
C15 H15 0.9800
C16 H16A 0.9600
C16 H16B 0.9600
C16 H16C 0.9600
C17 H17A 0.9600
C17 H17B 0.9600
C17 H17C 0.9600
C18 C19 1.389(9)
C18 H18 0.9300
C19 Rh1 1.999(7)
C20 C22 1.384(9)
C20 C25 1.395(9)
C20 P1 1.819(7)
C21 C22 1.375(9)
C21 C23 1.386(10)
C21 H21 0.9300
C22 H22 0.9300
C23 C24 1.356(10)
C23 H23 0.9300
C24 C25 1.385(9)
C24 H24 0.9300
C25 H25 0.9300
C26 C27 1.392(9)
C26 C31 1.395(10)
C26 P1 1.814(7)
C27 C28 1.373(10)
C27 H27 0.9300
C28 C29 1.350(10)
C28 H28 0.9300
C29 C30 1.383(10)
C29 H29 0.9300
C30 C31 1.371(10)
C30 H30 0.9300
C31 H31 0.9300
C32 C33 1.379(9)
C32 C37 1.390(10)
C32 P1 1.825(7)
C33 C34 1.375(10)
C33 H33 0.9300
C34 C35 1.383(12)
C34 H34 0.9300
C35 C36 1.363(11)
C35 H35 0.9300
C36 C37 1.377(11)
C36 H36 0.9300
C37 H37 0.9300
C38 C39 1.384(9)
C38 C43 1.399(9)
C38 P2 1.822(7)
C39 C40 1.378(10)
C39 H39 0.9300
C40 C41 1.374(10)
C40 H40 0.9300
C41 C42 1.358(11)
C41 H41 0.9300
C42 C43 1.404(10)
C42 H42 0.9300
C43 H43 0.9300
C44 C49 1.370(9)
C44 C45 1.397(9)
C44 P2 1.816(7)
C45 C46 1.363(10)
C45 H45 0.9300
C46 C47 1.359(11)
C46 H46 0.9300
C47 C48 1.360(11)
C47 H47 0.9300
C48 C49 1.390(10)
C48 H48 0.9300
C49 H49 0.9300
C50 C51 1.388(10)
C50 C55 1.397(10)
C50 P2 1.807(8)
C51 C52 1.357(12)
C51 H51 0.9300
C52 C53 1.373(13)
C52 H52 0.9300
C53 C54 1.344(13)
C53 H53 0.9300
C54 C55 1.404(11)
C54 H54 0.9300
C55 H55 0.9300
Cl1 Rh1 2.379(2)
N1 N2 1.281(8)
N1 Rh1 1.957(6)
O1 Rh1 2.179(5)
P1 Rh1 2.363(2)
P2 Rh1 2.357(2)

loop_
_geom_torsion_atom_site_label_1
_geom_torsion_atom_site_label_2
_geom_torsion_atom_site_label_3
_geom_torsion_atom_site_label_4
_geom_torsion
O1 C1 C2 C3 179.2(8)
C7 C1 C2 C3 -0.3(11)
C1 C2 C3 C4 0.7(16)
C2 C3 C4 C6 -0.5(17)
C2 C3 C4 C5 -178.3(10)
C3 C4 C6 C7 -0.1(15)
C5 C4 C6 C7 177.7(9)
O1 C1 C7 N1 3.2(10)
C2 C1 C7 N1 -177.3(6)
O1 C1 C7 C6 -179.7(7)
C2 C1 C7 C6 -0.2(12)
C4 C6 C7 C1 0.4(13)
C4 C6 C7 N1 177.2(8)
N2 C8 C9 C13 179.1(7)
C19 C8 C9 C13 1.3(11)
N2 C8 C9 C10 1.0(12)
C19 C8 C9 C10 -176.7(8)
C13 C9 C10 C12 -98.5(13)
C8 C9 C10 C12 79.4(14)
C13 C9 C10 C11 109.8(11)
C8 C9 C10 C11 -72.2(13)
C8 C9 C13 C14 0.0(12)
C10 C9 C13 C14 178.2(8)
C9 C13 C14 C18 -0.9(13)
C9 C13 C14 C15 179.6(9)
C13 C14 C15 C16 37.6(14)
C18 C14 C15 C16 -141.9(10)
C13 C14 C15 C17 -88.3(11)
C18 C14 C15 C17 92.3(11)
C13 C14 C18 C19 0.4(12)
C15 C14 C18 C19 179.9(8)
C14 C18 C19 C8 0.8(10)
C14 C18 C19 Rh1 -174.8(6)
C9 C8 C19 C18 -1.8(11)
N2 C8 C19 C18 -179.5(6)
C9 C8 C19 Rh1 174.8(6)
N2 C8 C19 Rh1 -3.0(8)
C23 C21 C22 C20 -2.0(12)
C25 C20 C22 C21 0.1(11)
P1 C20 C22 C21 -176.7(6)
C22 C21 C23 C24 2.1(12)
C21 C23 C24 C25 -0.4(12)
C23 C24 C25 C20 -1.5(11)
C22 C20 C25 C24 1.7(10)
P1 C20 C25 C24 178.4(5)
C31 C26 C27 C28 0.0(11)
P1 C26 C27 C28 -177.4(6)
C26 C27 C28 C29 -0.7(13)
C27 C28 C29 C30 1.4(14)
C28 C29 C30 C31 -1.3(14)
C29 C30 C31 C26 0.5(13)
C27 C26 C31 C30 0.1(11)
P1 C26 C31 C30 177.5(6)
C37 C32 C33 C34 0.4(12)
P1 C32 C33 C34 -177.9(6)
C32 C33 C34 C35 -1.3(13)
C33 C34 C35 C36 1.3(15)
C34 C35 C36 C37 -0.5(15)
C35 C36 C37 C32 -0.3(13)
C33 C32 C37 C36 0.4(11)
P1 C32 C37 C36 178.8(6)
C43 C38 C39 C40 -0.2(11)
P2 C38 C39 C40 169.9(6)
C38 C39 C40 C41 0.2(12)
C39 C40 C41 C42 -0.6(13)
C40 C41 C42 C43 0.9(13)
C39 C38 C43 C42 0.5(11)
P2 C38 C43 C42 -169.4(6)
C41 C42 C43 C38 -0.9(12)
C49 C44 C45 C46 0.9(12)
P2 C44 C45 C46 -176.1(6)
C44 C45 C46 C47 -0.8(13)
C45 C46 C47 C48 0.2(14)
C46 C47 C48 C49 0.3(15)
C45 C44 C49 C48 -0.4(12)
P2 C44 C49 C48 176.5(7)
C47 C48 C49 C44 -0.2(14)
C55 C50 C51 C52 1.1(12)
P2 C50 C51 C52 175.6(7)
C50 C51 C52 C53 -0.4(16)
C51 C52 C53 C54 -0.3(18)
C52 C53 C54 C55 0.3(16)
C51 C50 C55 C54 -1.1(11)
P2 C50 C55 C54 -175.6(6)
C53 C54 C55 C50 0.5(14)
C1 C7 N1 N2 -179.3(6)
C6 C7 N1 N2 3.6(11)
C1 C7 N1 Rh1 1.1(8)
C6 C7 N1 Rh1 -176.1(6)
C7 N1 N2 C8 -179.1(6)
Rh1 N1 N2 C8 0.6(8)
C9 C8 N2 N1 -176.2(6)
C19 C8 N2 N1 1.7(9)
C7 C1 O1 Rh1 -5.2(9)
C2 C1 O1 Rh1 175.4(6)
C27 C26 P1 C20 -11.2(7)
C31 C26 P1 C20 171.5(6)
C27 C26 P1 C32 -119.2(6)
C31 C26 P1 C32 63.6(7)
C27 C26 P1 Rh1 114.7(6)
C31 C26 P1 Rh1 -62.6(6)
C22 C20 P1 C26 98.1(6)
C25 C20 P1 C26 -78.6(6)
C22 C20 P1 C32 -150.4(6)
C25 C20 P1 C32 32.9(6)
C22 C20 P1 Rh1 -26.6(6)
C25 C20 P1 Rh1 156.7(5)
C33 C32 P1 C26 -28.2(7)
C37 C32 P1 C26 153.5(6)
C33 C32 P1 C20 -135.8(6)
C37 C32 P1 C20 45.9(6)
C33 C32 P1 Rh1 98.6(6)
C37 C32 P1 Rh1 -79.7(6)
C51 C50 P2 C44 26.0(7)
C55 C50 P2 C44 -159.7(6)
C51 C50 P2 C38 131.7(6)
C55 C50 P2 C38 -54.0(7)
C51 C50 P2 Rh1 -98.7(6)
C55 C50 P2 Rh1 75.6(6)
C49 C44 P2 C50 -107.2(7)
C45 C44 P2 C50 69.7(7)
C49 C44 P2 C38 144.2(7)
C45 C44 P2 C38 -39.0(7)
C49 C44 P2 Rh1 14.4(8)
C45 C44 P2 Rh1 -168.8(5)
C39 C38 P2 C50 175.9(6)
C43 C38 P2 C50 -14.3(7)
C39 C38 P2 C44 -77.5(6)
C43 C38 P2 C44 92.3(6)
C39 C38 P2 Rh1 50.6(7)
C43 C38 P2 Rh1 -139.5(5)
N2 N1 Rh1 C19 -1.8(5)
C7 N1 Rh1 C19 177.9(5)
N2 N1 Rh1 O1 177.5(6)
C7 N1 Rh1 O1 -2.8(5)
N2 N1 Rh1 P2 -90.6(5)
C7 N1 Rh1 P2 89.1(5)
N2 N1 Rh1 P1 86.2(5)
C7 N1 Rh1 P1 -94.2(5)
N2 N1 Rh1 Cl1 169(3)
C7 N1 Rh1 Cl1 -11(4)
C18 C19 Rh1 N1 178.2(7)
C8 C19 Rh1 N1 2.3(5)
C18 C19 Rh1 O1 176.3(5)
C8 C19 Rh1 O1 0.4(10)
C18 C19 Rh1 P2 -89.1(7)
C8 C19 Rh1 P2 95.0(5)
C18 C19 Rh1 P1 83.7(7)
C8 C19 Rh1 P1 -92.2(5)
C18 C19 Rh1 Cl1 -1.3(7)
C8 C19 Rh1 Cl1 -177.2(4)
C1 O1 Rh1 N1 4.1(5)
C1 O1 Rh1 C19 6.0(9)
C1 O1 Rh1 P2 -88.0(4)
C1 O1 Rh1 P1 98.1(4)
C1 O1 Rh1 Cl1 -176.3(4)
C50 P2 Rh1 N1 -5.2(4)
C44 P2 Rh1 N1 -122.0(3)
C38 P2 Rh1 N1 117.1(3)
C50 P2 Rh1 C19 -84.1(4)
C44 P2 Rh1 C19 159.1(3)
C38 P2 Rh1 C19 38.2(4)
C50 P2 Rh1 O1 75.0(3)
C44 P2 Rh1 O1 -41.8(3)
C38 P2 Rh1 O1 -162.8(3)
C50 P2 Rh1 P1 -159.4(6)
C44 P2 Rh1 P1 83.8(6)
C38 P2 Rh1 P1 -37.1(7)
C50 P2 Rh1 Cl1 172.1(3)
C44 P2 Rh1 Cl1 55.3(3)
C38 P2 Rh1 Cl1 -65.6(3)
C26 P1 Rh1 N1 11.3(3)
C20 P1 Rh1 N1 129.7(3)
C32 P1 Rh1 N1 -112.1(3)
C26 P1 Rh1 C19 90.1(3)
C20 P1 Rh1 C19 -151.5(3)
C32 P1 Rh1 C19 -33.2(4)
C26 P1 Rh1 O1 -68.9(3)
C20 P1 Rh1 O1 49.5(3)
C32 P1 Rh1 O1 167.8(3)
C26 P1 Rh1 P2 165.4(6)
C20 P1 Rh1 P2 -76.2(6)
C32 P1 Rh1 P2 42.1(7)
C26 P1 Rh1 Cl1 -166.0(3)
C20 P1 Rh1 Cl1 -47.6(3)
C32 P1 Rh1 Cl1 70.7(3)
